data_7039490
loop_
_publ_author_name
'Li, Bing'
'Li, Hongfeng'
'Chen, Peng'
'Sun, Wenbin'
'Wang, Cheng'
'Gao, Ting'
'Yan, Pengfei'

_publ_section_title
;
 Insight into the roles of structures and energy levels of mono- and
 bis-\b-diketones on sensitizing Nd(iii) NIR-luminescence.
;
_journal_issue 28
_journal_name_full 'Dalton transactions (Cambridge, England : 2003)'
_journal_page_first 11459
_journal_page_last 11470
_journal_paper_doi 10.1039/c6dt01609j
_journal_volume 45
_journal_year 2016
_chemical_formula_sum 'C60 H54 F18 Nd2 O18 S12'
_chemical_formula_weight 2078.23
_space_group_crystal_system monoclinic
_space_group_IT_number 15
_space_group_name_Hall '-C 2yc'
_space_group_name_H-M_alt 'C 1 2/c 1'
_symmetry_space_group_name_Hall '-C 2yc'
_symmetry_space_group_name_H-M 'C 1 2/c 1'
_atom_sites_solution_hydrogens mixed
_audit_creation_method SHELXL-2014/7
_audit_update_record
;
2016-05-26 deposited with the CCDC.
2016-06-07 downloaded from the CCDC.
;
_cell_angle_alpha 90
_cell_angle_beta 98.961(2)
_cell_angle_gamma 90
_cell_formula_units_Z 4
_cell_length_a 41.621(4)
_cell_length_b 11.9064(10)
_cell_length_c 16.7402(15)
_cell_measurement_reflns_used 2814
_cell_measurement_temperature 296(2)
_cell_measurement_theta_max 28.30
_cell_measurement_theta_min 2.2
_cell_volume 8194.5(13)
_computing_cell_refinement 'CrysAlis PRO (Agilent, 2011)'
_computing_data_collection 'CrysAlis PRO (Agilent, 2011)'
_computing_data_reduction 'CrysAlis PRO (Agilent, 2011)'
_computing_molecular_graphics 'Bruker SHELXTL'
_computing_publication_material 'Bruker SHELXTL'
_computing_structure_refinement 'SHELXL-2014/7 (Sheldrick, 2014)'
_computing_structure_solution 'SHELXL-2014/7 (Sheldrick, 2014)'
_diffrn_ambient_temperature 296(2)
_diffrn_measured_fraction_theta_full 0.999
_diffrn_measured_fraction_theta_max 0.997
_diffrn_measurement_device_type 'Xcalibur, Eos'
_diffrn_measurement_method 'phi and omega scans'
_diffrn_radiation_monochromator graphite
_diffrn_radiation_source 'Enhance (Mo) X-ray Source'
_diffrn_radiation_type MoK\a
_diffrn_radiation_wavelength 0.71073
_diffrn_reflns_av_R_equivalents 0.0934
_diffrn_reflns_av_unetI/netI 0.1170
_diffrn_reflns_Laue_measured_fraction_full 0.999
_diffrn_reflns_Laue_measured_fraction_max 0.997
_diffrn_reflns_limit_h_max 28
_diffrn_reflns_limit_h_min -55
_diffrn_reflns_limit_k_max 15
_diffrn_reflns_limit_k_min -15
_diffrn_reflns_limit_l_max 22
_diffrn_reflns_limit_l_min -21
_diffrn_reflns_number 29565
_diffrn_reflns_point_group_measured_fraction_full 0.999
_diffrn_reflns_point_group_measured_fraction_max 0.997
_diffrn_reflns_theta_full 25.242
_diffrn_reflns_theta_max 28.252
_diffrn_reflns_theta_min 1.781
_exptl_absorpt_coefficient_mu 1.661
_exptl_absorpt_correction_T_max 0.767
_exptl_absorpt_correction_T_min 0.762
_exptl_absorpt_correction_type multi-scan
_exptl_absorpt_process_details
;
CrysAlisPro, Agilent Technologies,
Version 1.171.35.21 (release 20-01-2012 CrysAlis171 .NET)
(compiled Jan 23 2012,18:06:46)
Empirical absorption correction using spherical harmonics,
 implemented in SCALE3 ABSPACK scaling algorithm.
;
_exptl_crystal_colour colorless
_exptl_crystal_density_diffrn 1.685
_exptl_crystal_description block
_exptl_crystal_F_000 4128
_exptl_crystal_size_max 0.17
_exptl_crystal_size_mid 0.16
_exptl_crystal_size_min 0.16
_refine_diff_density_max 1.815
_refine_diff_density_min -1.250
_refine_diff_density_rms 0.134
_refine_ls_extinction_method none
_refine_ls_goodness_of_fit_ref 0.984
_refine_ls_hydrogen_treatment constr
_refine_ls_matrix_type full
_refine_ls_number_parameters 500
_refine_ls_number_reflns 10117
_refine_ls_number_restraints 93
_refine_ls_restrained_S_all 0.988
_refine_ls_R_factor_all 0.1421
_refine_ls_R_factor_gt 0.0673
_refine_ls_shift/su_max 0.010
_refine_ls_shift/su_mean 0.000
_refine_ls_structure_factor_coef Fsqd
_refine_ls_weighting_details 'w=1/[\s^2^(Fo^2^)+(0.0907P)^2^] where P=(Fo^2^+2Fc^2^)/3'
_refine_ls_weighting_scheme calc
_refine_ls_wR_factor_gt 0.1524
_refine_ls_wR_factor_ref 0.1877
_reflns_Friedel_coverage 0.000
_reflns_number_gt 5484
_reflns_number_total 10117
_reflns_threshold_expression 'I > 2\s(I)'
_cod_data_source_file c6dt01609j2.cif
_cod_data_source_block 3
_cod_depositor_comments 'Adding full bibliography for 7039488--7039490.cif.'
_cod_original_cell_volume 8194.5(12)
_cod_database_code 7039490
_shelx_shelxl_version_number 2014/7
_shelx_space_group_comment
;
The symmetry employed for this shelxl refinement is uniquely defined
by the following loop, which should always be used as a source of
symmetry information in preference to the above space-group names.
They are only intended as comments.
;

loop_
_space_group_symop_operation_xyz
'x, y, z'
'-x, y, -z+1/2'
'x+1/2, y+1/2, z'
'-x+1/2, y+1/2, -z+1/2'
'-x, -y, -z'
'x, -y, z-1/2'
'-x+1/2, -y+1/2, -z'
'x+1/2, -y+1/2, z-1/2'

loop_
_atom_site_label
_atom_site_type_symbol
_atom_site_fract_x
_atom_site_fract_y
_atom_site_fract_z
_atom_site_U_iso_or_equiv
_atom_site_adp_type
_atom_site_occupancy
_atom_site_site_symmetry_order
_atom_site_calc_flag
_atom_site_refinement_flags_posn
_atom_site_refinement_flags_adp
_atom_site_refinement_flags_occupancy
_atom_site_disorder_assembly
_atom_site_disorder_group
Nd1 Nd 0.15640(2) 0.59367(4) 0.88680(2) 0.03936(14) Uani 1 1 d . . . . .
C1 C 0.10710(19) 0.3943(7) 0.7861(4) 0.0448(18) Uani 1 1 d . . . . .
C2 C 0.1210(2) 0.3002(7) 0.8312(5) 0.058(2) Uani 1 1 d . . . . .
H2A H 0.1111 0.2303 0.8222 0.070 Uiso 1 1 calc R U . . .
C3 C 0.1486(2) 0.3094(7) 0.8878(5) 0.056(2) Uani 1 1 d . . . . .
C4 C 0.1419(2) 0.8253(9) 1.1028(6) 0.070(3) Uani 1 1 d . . . . .
C5 C 0.01775(16) 0.8916(6) 0.7497(5) 0.0434(18) Uani 1 1 d . . . . .
C6 C 0.10086(19) 0.6940(7) 1.0313(5) 0.0500(19) Uani 1 1 d . . . . .
H6A H 0.0860 0.7302 1.0585 0.060 Uiso 1 1 calc R U . . .
C7 C 0.07558(18) 0.3855(6) 0.7354(4) 0.0433(18) Uani 1 1 d . . . . .
C8 C 0.0682(2) 0.9598(7) 0.7348(6) 0.064(3) Uani 1 1 d . . . . .
H8A H 0.0831 1.0119 0.7212 0.077 Uiso 1 1 calc R U . . .
C9 C 0.0240(2) 0.3351(7) 0.6760(5) 0.053(2) Uani 1 1 d . . . . .
H9A H 0.0064 0.2871 0.6621 0.064 Uiso 1 1 calc R U . . .
C10 C -0.00051(18) 0.6120(7) 0.9300(5) 0.050(2) Uani 1 1 d . . . . .
H10A H -0.0201 0.6491 0.9307 0.060 Uiso 1 1 calc R U . . .
C11 C 0.02375(19) 0.4456(7) 0.6537(4) 0.0459(18) Uani 1 1 d . . . . .
C12 C 0.00185(18) 0.5105(6) 0.8912(4) 0.0443(18) Uani 1 1 d . . . . .
C13 C 0.02938(17) 0.6535(7) 0.9680(4) 0.0452(18) Uani 1 1 d . . . . .
H13A H 0.0315 0.7201 0.9973 0.054 Uiso 1 1 calc R U . . .
C14 C 0.16784(18) 0.8412(7) 0.7968(5) 0.052(2) Uani 1 1 d . . . . .
C15 C 0.07667(17) 0.8574(6) 0.7667(5) 0.0429(17) Uani 1 1 d . . . . .
C16 C 0.1940(2) 0.9031(10) 0.7609(10) 0.096(4) Uani 1 1 d . . . . .
C17 C 0.0535(2) 0.3017(7) 0.7218(5) 0.053(2) Uani 1 1 d . . . . .
H17A H 0.0575 0.2289 0.7409 0.063 Uiso 1 1 calc R U . . .
C18 C 0.08979(18) 0.6046(6) 0.9788(4) 0.0413(16) Uani 1 1 d . . . . .
C19 C 0.05507(17) 0.5868(6) 0.9581(4) 0.0406(16) Uani 1 1 d . . . . .
C20 C 0.10949(16) 0.8097(6) 0.7909(4) 0.0400(16) Uani 1 1 d . . . . .
C21 C 0.2589(5) 0.6594(18) 0.8782(19) 0.317(18) Uani 1 1 d D U . . .
H21A H 0.2782 0.6356 0.8583 0.475 Uiso 1 1 calc R U . . .
H21B H 0.2436 0.6889 0.8343 0.475 Uiso 1 1 calc R U . . .
H21C H 0.2643 0.7168 0.9184 0.475 Uiso 1 1 calc R U . . .
C22 C 0.2723(5) 0.561(2) 0.9944(11) 0.288(13) Uani 1 1 d D U . . .
H22A H 0.2925 0.5420 0.9763 0.432 Uiso 1 1 calc R U . . .
H22B H 0.2735 0.6357 1.0155 0.432 Uiso 1 1 calc R U . . .
H22C H 0.2685 0.5091 1.0360 0.432 Uiso 1 1 calc R U . . .
C23 C 0.03409(19) 0.9795(7) 0.7245(7) 0.069(3) Uani 1 1 d . . . . .
H23A H 0.0242 1.0452 0.7029 0.083 Uiso 1 1 calc R U . . .
C24 C 0.13601(18) 0.8663(7) 0.7658(6) 0.057(2) Uani 1 1 d . . . . .
H24A H 0.1319 0.9225 0.7269 0.069 Uiso 1 1 calc R U . . .
C25 C 0.13227(19) 0.7296(7) 1.0440(5) 0.0504(19) Uani 1 1 d . . . . .
C26 C 0.1631(3) 0.2026(10) 0.9272(8) 0.098(4) Uani 1 1 d . . . . .
C27 C 0.1479(3) 0.5865(11) 0.6275(7) 0.113(4) Uani 1 1 d . . . . .
H27A H 0.1409 0.5493 0.5769 0.170 Uiso 1 1 calc R U . . .
H27B H 0.1293 0.6052 0.6522 0.170 Uiso 1 1 calc R U . . .
H27C H 0.1594 0.6539 0.6183 0.170 Uiso 1 1 calc R U . . .
C28 C 0.2063(4) 0.503(3) 0.6451(11) 0.286(17) Uani 1 1 d . . . . .
H28A H 0.2019 0.4654 0.5937 0.429 Uiso 1 1 calc R U . . .
H28B H 0.2122 0.5795 0.6371 0.429 Uiso 1 1 calc R U . . .
H28C H 0.2239 0.4655 0.6787 0.429 Uiso 1 1 calc R U . . .
C29 C 0.0762(4) 1.1832(13) 1.0195(10) 0.159(7) Uani 1 1 d . . . . .
H29A H 0.0798 1.2605 1.0070 0.238 Uiso 1 1 d R U . A .
H29B H 0.0642 1.1791 1.0640 0.238 Uiso 1 1 d R U . . .
H29C H 0.0968 1.1461 1.0338 0.238 Uiso 1 1 d R U . . .
C30 C 0.0519(5) 0.9789(12) 0.9758(12) 0.207(10) Uani 1 1 d . . . . .
H30A H 0.0399 0.9337 0.9339 0.310 Uiso 1 1 d R U . A .
H30B H 0.0731 0.9474 0.9915 0.310 Uiso 1 1 d R U . . .
H30C H 0.0406 0.9804 1.0217 0.310 Uiso 1 1 d R U . . .
O1 O 0.16413(14) 0.3941(5) 0.9136(3) 0.0575(15) Uani 1 1 d . . . . .
O2 O 0.11192(11) 0.7217(4) 0.8310(3) 0.0493(13) Uani 1 1 d . . . . .
O3 O 0.21240(13) 0.5818(5) 0.9511(4) 0.0643(16) Uani 1 1 d . . . . .
O4 O 0.10877(11) 0.5404(4) 0.9491(3) 0.0427(11) Uani 1 1 d . . . . .
O5 O 0.12080(13) 0.4886(4) 0.7884(3) 0.0494(13) Uani 1 1 d . . . . .
O6 O 0.17852(12) 0.7694(5) 0.8477(3) 0.0578(14) Uani 1 1 d . . . . .
O7 O 0.15639(12) 0.6937(5) 1.0120(3) 0.0546(14) Uani 1 1 d . . . . .
O8 O 0.18352(16) 0.5605(7) 0.7692(4) 0.088(2) Uani 1 1 d . . . . .
O9 O 0.0200(3) 1.1502(9) 0.9298(9) 0.191(5) Uani 1 1 d . U . . .
F1 F 0.1923(2) 0.1854(7) 0.9110(7) 0.172(4) Uani 1 1 d . U . . .
F2 F 0.1655(3) 0.2018(6) 1.0029(5) 0.169(4) Uani 1 1 d . U . . .
F3 F 0.1474(3) 0.1083(5) 0.9014(6) 0.152(4) Uani 1 1 d . U . . .
F4 F 0.16639(18) 0.8024(6) 1.1574(4) 0.122(3) Uani 1 1 d . U . . .
F5 F 0.11874(16) 0.8578(6) 1.1432(4) 0.116(3) Uani 1 1 d . U . . .
F6 F 0.1508(2) 0.9154(5) 1.0646(5) 0.125(3) Uani 1 1 d . U . . .
F7 F 0.2119(3) 0.9592(12) 0.8169(9) 0.245(8) Uani 1 1 d . U . . .
F8 F 0.18583(19) 0.9742(13) 0.7120(10) 0.298(10) Uani 1 1 d . U . . .
F9 F 0.2157(3) 0.8461(9) 0.7427(9) 0.213(6) Uani 1 1 d . U . . .
S1 S 0.04299(4) 0.78345(16) 0.78368(13) 0.0460(5) Uani 1 1 d . . . . .
S2 S 0.04192(5) 0.46915(17) 0.90029(12) 0.0476(5) Uani 1 1 d . . . . .
S3 S 0.06019(5) 0.50835(16) 0.68991(12) 0.0469(5) Uani 1 1 d . . . . .
S4 S 0.17297(8) 0.4993(3) 0.69005(18) 0.1016(11) Uani 1 1 d . . . . .
S5 S 0.24261(9) 0.5521(5) 0.9186(4) 0.163(2) Uani 1 1 d D U . . .
S6 S 0.05500(17) 1.1203(5) 0.9390(4) 0.1219(19) Uani 0.706(6) 1 d . U P A 1
S6' S 0.0366(4) 1.1089(11) 0.9989(9) 0.1219(19) Uani 0.294(6) 1 d . U P A 2

loop_
_atom_site_aniso_label
_atom_site_aniso_U_11
_atom_site_aniso_U_22
_atom_site_aniso_U_33
_atom_site_aniso_U_23
_atom_site_aniso_U_13
_atom_site_aniso_U_12
Nd1 0.0309(2) 0.0516(3) 0.0344(2) 0.00294(19) 0.00151(15) 0.00583(19)
C1 0.046(4) 0.049(5) 0.039(4) -0.003(3) 0.008(4) 0.011(4)
C2 0.067(5) 0.044(5) 0.062(5) -0.003(4) 0.004(5) 0.006(4)
C3 0.062(5) 0.048(5) 0.055(5) -0.002(4) -0.004(5) 0.017(4)
C4 0.054(5) 0.076(7) 0.078(7) -0.024(6) 0.009(6) -0.008(5)
C5 0.034(4) 0.033(4) 0.063(5) 0.002(3) 0.005(4) 0.001(3)
C6 0.043(4) 0.059(5) 0.051(4) -0.010(4) 0.016(4) 0.003(4)
C7 0.046(4) 0.045(5) 0.038(4) -0.005(3) 0.005(4) 0.005(3)
C8 0.046(5) 0.044(5) 0.106(7) 0.024(5) 0.024(5) 0.002(4)
C9 0.048(5) 0.055(5) 0.054(5) -0.011(4) 0.000(4) -0.008(4)
C10 0.036(4) 0.062(6) 0.053(4) 0.004(4) 0.008(4) 0.011(4)
C11 0.045(4) 0.060(5) 0.033(4) -0.004(3) 0.007(4) 0.004(4)
C12 0.044(4) 0.055(5) 0.034(4) 0.009(3) 0.008(3) 0.004(4)
C13 0.040(4) 0.053(5) 0.046(4) -0.003(4) 0.015(4) 0.004(4)
C14 0.034(4) 0.050(5) 0.072(6) 0.012(4) 0.007(4) 0.002(4)
C15 0.032(4) 0.036(4) 0.060(5) 0.005(4) 0.005(4) -0.004(3)
C16 0.035(5) 0.077(7) 0.177(13) 0.059(9) 0.016(7) -0.004(5)
C17 0.058(5) 0.048(5) 0.052(5) -0.001(4) 0.005(4) 0.002(4)
C18 0.043(4) 0.045(4) 0.037(4) 0.005(3) 0.009(3) 0.000(3)
C19 0.040(4) 0.044(4) 0.040(4) 0.001(3) 0.012(3) -0.006(3)
C20 0.032(4) 0.045(4) 0.042(4) 0.000(3) 0.005(3) 0.003(3)
C21 0.17(2) 0.26(3) 0.56(5) 0.13(3) 0.17(3) -0.02(2)
C22 0.28(2) 0.43(3) 0.148(16) 0.11(2) 0.009(15) 0.06(2)
C23 0.036(4) 0.044(5) 0.124(8) 0.020(5) 0.004(5) 0.007(4)
C24 0.033(4) 0.060(5) 0.080(6) 0.027(5) 0.009(4) 0.005(4)
C25 0.044(4) 0.058(5) 0.048(4) -0.005(4) 0.004(4) 0.002(4)
C26 0.108(10) 0.066(8) 0.104(9) 0.001(7) -0.032(8) 0.039(7)
C27 0.112(10) 0.155(13) 0.068(7) 0.008(8) -0.003(7) -0.018(9)
C28 0.086(11) 0.63(5) 0.148(16) -0.21(2) 0.039(12) -0.03(2)
C29 0.157(15) 0.116(12) 0.192(18) 0.009(12) -0.008(14) 0.012(11)
C30 0.29(3) 0.081(11) 0.208(19) -0.017(11) -0.072(19) 0.060(13)
O1 0.053(3) 0.057(4) 0.057(3) 0.000(3) -0.009(3) 0.015(3)
O2 0.035(3) 0.050(3) 0.062(3) 0.013(3) 0.003(3) 0.002(2)
O3 0.038(3) 0.087(4) 0.065(4) 0.005(3) 0.002(3) 0.012(3)
O4 0.036(3) 0.047(3) 0.045(3) 0.000(2) 0.008(2) 0.002(2)
O5 0.047(3) 0.052(3) 0.045(3) 0.002(2) -0.006(3) 0.002(3)
O6 0.034(3) 0.064(4) 0.072(4) 0.019(3) -0.001(3) -0.002(3)
O7 0.041(3) 0.075(4) 0.048(3) -0.019(3) 0.007(3) -0.007(3)
O8 0.074(5) 0.148(6) 0.045(3) -0.035(4) 0.023(3) -0.016(4)
O9 0.163(11) 0.117(8) 0.260(14) 0.040(9) -0.065(10) 0.028(8)
F1 0.133(7) 0.115(6) 0.260(12) 0.032(7) 0.008(8) 0.074(6)
F2 0.293(13) 0.089(5) 0.102(6) 0.028(4) -0.038(7) 0.051(6)
F3 0.194(9) 0.050(4) 0.185(8) 0.011(4) -0.054(7) 0.021(5)
F4 0.105(5) 0.142(6) 0.103(5) -0.062(5) -0.035(4) 0.004(5)
F5 0.091(4) 0.133(5) 0.132(6) -0.084(5) 0.046(4) -0.026(4)
F6 0.182(8) 0.072(4) 0.125(6) -0.022(4) 0.041(6) -0.043(5)
F7 0.196(11) 0.250(14) 0.316(17) -0.079(13) 0.123(12) -0.173(12)
F8 0.062(5) 0.383(17) 0.45(2) 0.361(17) 0.031(8) -0.006(8)
F9 0.149(8) 0.174(9) 0.363(17) 0.104(11) 0.188(10) 0.045(8)
S1 0.0367(9) 0.0386(10) 0.0629(12) 0.0085(9) 0.0083(9) 0.0018(8)
S2 0.0384(10) 0.0558(12) 0.0492(11) -0.0063(9) 0.0090(9) 0.0021(9)
S3 0.0427(10) 0.0503(11) 0.0460(10) -0.0024(9) 0.0015(9) -0.0017(9)
S4 0.087(2) 0.147(3) 0.0690(17) -0.0371(19) 0.0086(17) 0.010(2)
S5 0.0590(19) 0.209(5) 0.222(5) 0.027(4) 0.028(3) 0.030(3)
S6 0.139(5) 0.110(4) 0.107(4) 0.023(3) -0.010(3) 0.018(3)
S6' 0.139(5) 0.110(4) 0.107(4) 0.023(3) -0.010(3) 0.018(3)

loop_
_atom_type_symbol
_atom_type_description
_atom_type_scat_dispersion_real
_atom_type_scat_dispersion_imag
_atom_type_scat_source
C C 0.0033 0.0016 'International Tables Vol C Tables 4.2.6.8 and 6.1.1.4'
H H 0.0000 0.0000 'International Tables Vol C Tables 4.2.6.8 and 6.1.1.4'
S S 0.1246 0.1234 'International Tables Vol C Tables 4.2.6.8 and 6.1.1.4'
O O 0.0106 0.0060 'International Tables Vol C Tables 4.2.6.8 and 6.1.1.4'
Nd Nd -0.1943 3.0179 'International Tables Vol C Tables 4.2.6.8 and 6.1.1.4'
F F 0.0171 0.0103 'International Tables Vol C Tables 4.2.6.8 and 6.1.1.4'

loop_
_geom_angle_atom_site_label_1
_geom_angle_atom_site_label_2
_geom_angle_atom_site_label_3
_geom_angle
_geom_angle_site_symmetry_1
_geom_angle_site_symmetry_3
O5 Nd1 O7 140.67(18) . .
O5 Nd1 O3 136.75(19) . .
O7 Nd1 O3 76.84(19) . .
O5 Nd1 O6 119.22(18) . .
O7 Nd1 O6 81.91(19) . .
O3 Nd1 O6 77.84(19) . .
O5 Nd1 O1 70.44(18) . .
O7 Nd1 O1 109.93(19) . .
O3 Nd1 O1 76.7(2) . .
O6 Nd1 O1 148.36(19) . .
O5 Nd1 O8 71.1(2) . .
O7 Nd1 O8 147.3(2) . .
O3 Nd1 O8 79.3(2) . .
O6 Nd1 O8 71.3(2) . .
O1 Nd1 O8 85.8(2) . .
O5 Nd1 O4 72.74(17) . .
O7 Nd1 O4 69.50(17) . .
O3 Nd1 O4 125.52(18) . .
O6 Nd1 O4 134.70(17) . .
O1 Nd1 O4 76.24(18) . .
O8 Nd1 O4 143.2(2) . .
O5 Nd1 O2 73.41(17) . .
O7 Nd1 O2 85.52(18) . .
O3 Nd1 O2 145.13(19) . .
O6 Nd1 O2 69.98(16) . .
O1 Nd1 O2 138.07(18) . .
O8 Nd1 O2 102.0(2) . .
O4 Nd1 O2 73.34(16) . .
O5 C1 C2 122.8(7) . .
O5 C1 C7 116.6(7) . .
C2 C1 C7 120.6(7) . .
C3 C2 C1 122.0(8) . .
O1 C3 C2 129.7(8) . .
O1 C3 C26 112.5(8) . .
C2 C3 C26 117.7(9) . .
F4 C4 F5 105.0(9) . .
F4 C4 F6 105.1(9) . .
F5 C4 F6 107.0(9) . .
F4 C4 C25 113.6(8) . .
F5 C4 C25 114.4(8) . .
F6 C4 C25 110.9(8) . .
C23 C5 C5 123.6(5) . 2_556
C23 C5 S1 112.1(5) . .
C5 C5 S1 124.2(4) 2_556 .
C25 C6 C18 123.1(7) . .
C17 C7 C1 132.9(7) . .
C17 C7 S3 110.8(6) . .
C1 C7 S3 115.9(6) . .
C15 C8 C23 113.0(7) . .
C11 C9 C17 113.1(7) . .
C12 C10 C13 113.6(7) . .
C9 C11 C12 129.6(7) . 2_556
C9 C11 S3 110.7(6) . .
C12 C11 S3 119.7(6) 2_556 .
C10 C12 C11 128.1(7) . 2_556
C10 C12 S2 110.3(6) . .
C11 C12 S2 121.5(6) 2_556 .
C19 C13 C10 113.5(7) . .
O6 C14 C24 129.0(7) . .
O6 C14 C16 113.9(7) . .
C24 C14 C16 116.9(8) . .
C8 C15 C20 128.9(7) . .
C8 C15 S1 110.9(6) . .
C20 C15 S1 120.1(5) . .
F8 C16 F9 111.7(15) . .
F8 C16 F7 101.7(14) . .
F9 C16 F7 95.9(12) . .
F8 C16 C14 118.3(9) . .
F9 C16 C14 116.2(10) . .
F7 C16 C14 109.5(13) . .
C7 C17 C9 113.4(7) . .
O4 C18 C6 122.7(7) . .
O4 C18 C19 118.9(7) . .
C6 C18 C19 118.4(7) . .
C13 C19 C18 131.2(7) . .
C13 C19 S2 110.6(6) . .
C18 C19 S2 117.8(5) . .
O2 C20 C24 124.3(7) . .
O2 C20 C15 117.9(6) . .
C24 C20 C15 117.8(7) . .
C5 C23 C8 112.0(7) . .
C14 C24 C20 122.2(7) . .
O7 C25 C6 128.8(7) . .
O7 C25 C4 112.2(7) . .
C6 C25 C4 119.0(7) . .
F2 C26 F1 106.1(12) . .
F2 C26 F3 106.1(13) . .
F1 C26 F3 103.1(11) . .
F2 C26 C3 114.2(10) . .
F1 C26 C3 111.2(12) . .
F3 C26 C3 115.1(10) . .
C3 O1 Nd1 133.3(5) . .
C20 O2 Nd1 136.1(5) . .
S5 O3 Nd1 131.5(4) . .
C18 O4 Nd1 127.4(5) . .
C1 O5 Nd1 135.9(5) . .
C14 O6 Nd1 132.2(5) . .
C25 O7 Nd1 129.4(5) . .
S4 O8 Nd1 132.3(4) . .
C5 S1 C15 92.0(3) . .
C12 S2 C19 92.0(4) . .
C11 S3 C7 91.9(4) . .
O8 S4 C28 103.5(7) . .
O8 S4 C27 108.0(6) . .
C28 S4 C27 100.3(11) . .
O3 S5 C22 106.4(11) . .
O3 S5 C21 113.0(10) . .
C22 S5 C21 87.8(13) . .
O9 S6 C29 111.3(9) . .
O9 S6 C30 97.9(9) . .
C29 S6 C30 101.6(8) . .
O9 S6' C30 106.9(12) . .
O9 S6' C29 107.9(12) . .
C30 S6' C29 97.0(12) . .

loop_
_geom_bond_atom_site_label_1
_geom_bond_atom_site_label_2
_geom_bond_distance
_geom_bond_site_symmetry_2
Nd1 O5 2.390(5) .
Nd1 O7 2.410(5) .
Nd1 O3 2.414(5) .
Nd1 O6 2.417(5) .
Nd1 O1 2.430(6) .
Nd1 O8 2.449(6) .
Nd1 O4 2.463(5) .
Nd1 O2 2.467(5) .
C1 O5 1.256(9) .
C1 C2 1.424(11) .
C1 C7 1.451(10) .
C2 C3 1.376(11) .
C3 O1 1.238(10) .
C3 C26 1.513(13) .
C4 F4 1.289(11) .
C4 F5 1.317(10) .
C4 F6 1.332(12) .
C4 C25 1.518(12) .
C5 C23 1.352(11) .
C5 C5 1.479(13) 2_556
C5 S1 1.703(7) .
C6 C25 1.359(10) .
C6 C18 1.411(10) .
C7 C17 1.351(10) .
C7 S3 1.726(7) .
C8 C15 1.356(11) .
C8 C23 1.421(11) .
C9 C11 1.366(11) .
C9 C17 1.400(11) .
C10 C12 1.382(10) .
C10 C13 1.397(10) .
C11 C12 1.432(10) 2_556
C11 S3 1.715(8) .
C12 C11 1.432(11) 2_556
C12 S2 1.723(8) .
C13 C19 1.362(10) .
C14 O6 1.240(9) .
C14 C24 1.378(10) .
C14 C16 1.514(12) .
C15 C20 1.477(9) .
C15 S1 1.716(7) .
C16 F8 1.191(12) .
C16 F9 1.208(13) .
C16 F7 1.291(17) .
C18 O4 1.256(8) .
C18 C19 1.448(10) .
C19 S2 1.742(7) .
C20 O2 1.240(8) .
C20 C24 1.413(10) .
C21 S5 1.640(14) .
C22 S5 1.631(16) .
C25 O7 1.284(9) .
C26 F2 1.256(14) .
C26 F1 1.304(15) .
C26 F3 1.336(14) .
C27 S4 1.709(13) .
C28 S4 1.679(16) .
C29 S6 1.668(16) .
C29 S6' 1.85(2) .
C30 S6' 1.74(2) .
C30 S6 1.804(17) .
O3 S5 1.489(7) .
O8 S4 1.516(6) .
O9 S6' 1.344(15) .
O9 S6 1.483(13) .
